data_1503694
loop_
_publ_author_name
'Chen, Wen-Hao'
'Qi, Huan-Yang'
'Shi, Yan-Ping'

_publ_section_title
;
 24-Hydroxyoleanane-type triterpenes from the aerial parts and roots of
 Oxytropis falcata.
;
_journal_issue 8
_journal_name_full 'Journal of natural products'
_journal_page_first 1410
_journal_page_last 1413
_journal_paper_doi 10.1021/np900199x
_journal_volume 72
_journal_year 2009
_chemical_absolute_configuration unknown
_chemical_formula_sum 'C30 H48 O4'
_chemical_formula_weight 472.68
_chemical_name_systematic
; 
 ? 
;
_space_group_IT_number 1
_symmetry_cell_setting triclinic
_symmetry_space_group_name_Hall 'P 1'
_symmetry_space_group_name_H-M 'P 1'
_atom_sites_solution_hydrogens geom
_atom_sites_solution_primary direct
_atom_sites_solution_secondary difmap
_audit_creation_method SHELXL-97
_cell_angle_alpha 81.411(2)
_cell_angle_beta 80.394(2)
_cell_angle_gamma 61.762(2)
_cell_formula_units_Z 1
_cell_length_a 6.9430(8)
_cell_length_b 7.2493(8)
_cell_length_c 15.2539(17)
_cell_measurement_reflns_used 1824
_cell_measurement_temperature 294(2)
_cell_measurement_theta_max 28.24
_cell_measurement_theta_min 2.72
_cell_volume 664.71(13)
_computing_cell_refinement 'Bruker SMART'
_computing_data_collection 'Bruker SMART'
_computing_data_reduction 'Bruker SAINT'
_computing_molecular_graphics 'Bruker SHELXTL'
_computing_publication_material 'Bruker SHELXTL'
_computing_structure_refinement 'SHELXL-97 (Sheldrick, 1997)'
_computing_structure_solution 'SHELXS-97 (Sheldrick, 1990)'
_diffrn_ambient_temperature 294(2)
_diffrn_measured_fraction_theta_full 0.987
_diffrn_measured_fraction_theta_max 0.987
_diffrn_measurement_device_type 'CCD area detector'
_diffrn_measurement_method 'phi and omega scans'
_diffrn_radiation_monochromator graphite
_diffrn_radiation_source 'fine-focus sealed tube'
_diffrn_radiation_type MoK\a
_diffrn_radiation_wavelength 0.71073
_diffrn_reflns_av_R_equivalents 0.0125
_diffrn_reflns_av_sigmaI/netI 0.0248
_diffrn_reflns_limit_h_max 7
_diffrn_reflns_limit_h_min -8
_diffrn_reflns_limit_k_max 8
_diffrn_reflns_limit_k_min -6
_diffrn_reflns_limit_l_max 16
_diffrn_reflns_limit_l_min -18
_diffrn_reflns_number 3422
_diffrn_reflns_theta_full 25.50
_diffrn_reflns_theta_max 25.50
_diffrn_reflns_theta_min 1.36
_exptl_absorpt_coefficient_mu 0.076
_exptl_absorpt_correction_T_max 0.9842
_exptl_absorpt_correction_T_min 0.9790
_exptl_absorpt_correction_type multi-scan
_exptl_absorpt_process_details sadabs
_exptl_crystal_colour none
_exptl_crystal_density_diffrn 1.181
_exptl_crystal_density_method 'not measured'
_exptl_crystal_description block
_exptl_crystal_F_000 260
_exptl_crystal_size_max 0.28
_exptl_crystal_size_mid 0.25
_exptl_crystal_size_min 0.21
_refine_diff_density_max 0.186
_refine_diff_density_min -0.156
_refine_diff_density_rms 0.033
_refine_ls_abs_structure_details 'Flack H D (1983), Acta Cryst. A39, 876-881'
_refine_ls_abs_structure_Flack -0.3(12)
_refine_ls_extinction_coef 0.008(6)
_refine_ls_extinction_expression Fc^*^=kFc[1+0.001xFc^2^\l^3^/sin(2\q)]^-1/4^
_refine_ls_extinction_method SHELXL
_refine_ls_goodness_of_fit_ref 1.016
_refine_ls_hydrogen_treatment mixed
_refine_ls_matrix_type full
_refine_ls_number_parameters 326
_refine_ls_number_reflns 2835
_refine_ls_number_restraints 6
_refine_ls_restrained_S_all 1.015
_refine_ls_R_factor_all 0.0429
_refine_ls_R_factor_gt 0.0387
_refine_ls_shift/su_max 0.001
_refine_ls_shift/su_mean 0.000
_refine_ls_structure_factor_coef Fsqd
_refine_ls_weighting_details 'calc w=1/[\s^2^(Fo^2^)+(0.0950P)^2^+0.0000P] where P=(Fo^2^+2Fc^2^)/3'
_refine_ls_weighting_scheme calc
_refine_ls_wR_factor_gt 0.1161
_refine_ls_wR_factor_ref 0.1224
_reflns_number_gt 2584
_reflns_number_total 2835
_reflns_threshold_expression >2sigma(I)
_cod_data_source_file np900199x_si_002.cif
_cod_data_source_block p1
_cod_depositor_comments
;
The following automatic conversions were performed:

'_symmetry_cell_setting' value 'Triclinic' changed to 'triclinic'
according to /home/saulius/struct/CIF-dictionaries/cif_core.dic
dictionary named 'cif_core.dic' version 2.4.2 from 2011-04-26.

Automatic conversion script
Id: cif_fix_values 1715 2011-07-08 13:25:40Z adriana 
;
_cod_original_sg_symbol_H-M 'P1   '
_cod_database_code 1503694

loop_
_symmetry_equiv_pos_as_xyz
'x, y, z'

loop_
_atom_site_label
_atom_site_type_symbol
_atom_site_fract_x
_atom_site_fract_y
_atom_site_fract_z
_atom_site_U_iso_or_equiv
_atom_site_adp_type
_atom_site_occupancy
_atom_site_symmetry_multiplicity
_atom_site_calc_flag
_atom_site_refinement_flags
C1 C -0.2676(5) 0.8729(4) 0.97621(17) 0.0474(7) Uani 1 1 d .
H1A H -0.2625 1.0048 0.9585 0.057 Uiso 1 1 calc R
H1B H -0.3768 0.8714 0.9445 0.057 Uiso 1 1 calc R
C2 C -0.3388(5) 0.8616(4) 1.07608(19) 0.0554(8) Uani 1 1 d .
H2A H -0.2354 0.8724 1.1080 0.066 Uiso 1 1 calc R
H2B H -0.4824 0.9792 1.0892 0.066 Uiso 1 1 calc R
C3 C -0.3494(5) 0.6602(5) 1.10746(18) 0.0534(8) Uani 1 1 d .
H3 H -0.4613 0.6557 1.0775 0.064 Uiso 1 1 calc R
C4 C -0.1290(5) 0.4618(4) 1.08777(17) 0.0424(6) Uani 1 1 d .
C5 C -0.0473(4) 0.4828(4) 0.98683(16) 0.0345(5) Uani 1 1 d .
H5 H -0.1580 0.4793 0.9557 0.041 Uiso 1 1 calc R
C6 C 0.1677(5) 0.2935(4) 0.95629(16) 0.0398(6) Uani 1 1 d .
H6A H 0.2915 0.3019 0.9734 0.048 Uiso 1 1 calc R
H6B H 0.1675 0.1647 0.9848 0.048 Uiso 1 1 calc R
C7 C 0.1902(5) 0.2913(4) 0.85511(17) 0.0391(6) Uani 1 1 d .
H7A H 0.0736 0.2682 0.8398 0.047 Uiso 1 1 calc R
H7B H 0.3291 0.1735 0.8366 0.047 Uiso 1 1 calc R
C8 C 0.1807(4) 0.4920(4) 0.80246(15) 0.0315(5) Uani 1 1 d .
C9 C -0.0144(4) 0.6889(3) 0.84414(15) 0.0336(6) Uani 1 1 d .
H9 H -0.1473 0.6885 0.8306 0.040 Uiso 1 1 calc R
C10 C -0.0419(4) 0.6913(4) 0.94862(15) 0.0344(5) Uani 1 1 d .
C11 C -0.0172(6) 0.8894(4) 0.79427(18) 0.0518(8) Uani 1 1 d .
H11A H -0.1642 1.0046 0.8040 0.062 Uiso 1 1 calc R
H11B H 0.0818 0.9220 0.8192 0.062 Uiso 1 1 calc R
C12 C 0.0490(5) 0.8746(4) 0.69524(17) 0.0433(6) Uani 1 1 d .
H12 H 0.0364 0.9968 0.6613 0.052 Uiso 1 1 calc R
C13 C 0.1229(4) 0.7051(4) 0.65209(15) 0.0322(5) Uani 1 1 d .
C14 C 0.1385(4) 0.5000(3) 0.70194(15) 0.0312(5) Uani 1 1 d .
C15 C 0.3223(4) 0.3030(4) 0.65694(17) 0.0389(6) Uani 1 1 d .
H15A H 0.4632 0.2747 0.6736 0.047 Uiso 1 1 calc R
H15B H 0.2972 0.1827 0.6792 0.047 Uiso 1 1 calc R
C16 C 0.3323(5) 0.3284(4) 0.55507(17) 0.0426(6) Uani 1 1 d .
H16A H 0.1957 0.3459 0.5381 0.051 Uiso 1 1 calc R
H16B H 0.4508 0.2018 0.5309 0.051 Uiso 1 1 calc R
C17 C 0.3694(4) 0.5173(4) 0.51480(17) 0.0388(6) Uani 1 1 d .
C18 C 0.1771(4) 0.7214(4) 0.55102(16) 0.0347(5) Uani 1 1 d .
H18 H 0.2286 0.8283 0.5378 0.042 Uiso 1 1 calc R
C19 C -0.0292(4) 0.8048(4) 0.50131(17) 0.0424(6) Uani 1 1 d .
H19A H -0.1049 0.7209 0.5232 0.051 Uiso 1 1 calc R
H19B H -0.1279 0.9480 0.5157 0.051 Uiso 1 1 calc R
C20 C 0.0196(5) 0.8014(4) 0.39895(18) 0.0451(6) Uani 1 1 d .
C21 C 0.1720(6) 0.5754(5) 0.37793(19) 0.0516(7) Uani 1 1 d .
H21A H 0.1175 0.4799 0.4094 0.062 Uiso 1 1 calc R
H21B H 0.1954 0.5599 0.3144 0.062 Uiso 1 1 calc R
C22 C 0.3773(5) 0.5439(5) 0.41277(18) 0.0475(7) Uani 1 1 d .
H22 H 0.5063 0.4247 0.3865 0.057 Uiso 1 1 calc R
C23 C -0.1758(6) 0.2721(5) 1.1056(2) 0.0597(8) Uani 1 1 d .
H23A H -0.0392 0.1449 1.1039 0.089 Uiso 1 1 calc R
H23B H -0.2599 0.2762 1.0607 0.089 Uiso 1 1 calc R
H23C H -0.2574 0.2764 1.1632 0.089 Uiso 1 1 calc R
C24 C 0.0378(5) 0.4338(5) 1.14968(17) 0.0498(7) Uani 1 1 d .
H24A H 0.1828 0.3298 1.1274 0.060 Uiso 1 1 calc R
H24B H 0.0429 0.5656 1.1484 0.060 Uiso 1 1 calc R
C25 C 0.1358(5) 0.7231(5) 0.98335(18) 0.0498(7) Uani 1 1 d .
H25A H 0.1746 0.8160 0.9413 0.075 Uiso 1 1 calc R
H25B H 0.2637 0.5901 0.9906 0.075 Uiso 1 1 calc R
H25C H 0.0796 0.7832 1.0398 0.075 Uiso 1 1 calc R
C26 C 0.4022(4) 0.4913(5) 0.80351(18) 0.0455(6) Uani 1 1 d .
H26A H 0.4399 0.4610 0.8636 0.068 Uiso 1 1 calc R
H26B H 0.3906 0.6265 0.7807 0.068 Uiso 1 1 calc R
H26C H 0.5144 0.3859 0.7669 0.068 Uiso 1 1 calc R
C27 C -0.0811(5) 0.4994(4) 0.69648(17) 0.0405(6) Uani 1 1 d .
H27A H -0.2011 0.6338 0.7102 0.061 Uiso 1 1 calc R
H27B H -0.0939 0.3921 0.7386 0.061 Uiso 1 1 calc R
H27C H -0.0850 0.4718 0.6373 0.061 Uiso 1 1 calc R
C28 C 0.5841(5) 0.4920(6) 0.5391(2) 0.0567(8) Uani 1 1 d .
H28A H 0.6999 0.3555 0.5255 0.085 Uiso 1 1 calc R
H28B H 0.5702 0.5064 0.6017 0.085 Uiso 1 1 calc R
H28C H 0.6180 0.5980 0.5055 0.085 Uiso 1 1 calc R
C29 C -0.1920(6) 0.9046(6) 0.3549(2) 0.0660(9) Uani 1 1 d .
H29A H -0.1579 0.8857 0.2922 0.099 Uiso 1 1 calc R
H29B H -0.2672 1.0519 0.3634 0.099 Uiso 1 1 calc R
H29C H -0.2845 0.8413 0.3813 0.099 Uiso 1 1 calc R
C30 C 0.1769(5) 0.8957(5) 0.36420(18) 0.0481(7) Uani 1 1 d .
H30 H 0.1372 1.0193 0.3957 0.058 Uiso 1 1 calc R
O1 O -0.4082(5) 0.6451(4) 1.20115(15) 0.0857(9) Uani 1 1 d D
O2 O -0.0140(5) 0.3692(4) 1.23992(14) 0.0678(7) Uani 1 1 d D
O3 O 0.3880(3) 0.7370(3) 0.38158(13) 0.0521(5) Uani 1 1 d .
O4 O 0.1839(4) 0.9478(4) 0.27122(14) 0.0647(6) Uani 1 1 d D
H4 H 0.107(8) 1.078(4) 0.275(4) 0.13(2) Uiso 1 1 d D
H2 H -0.146(4) 0.435(10) 1.257(5) 0.17(3) Uiso 1 1 d D
H1 H -0.517(5) 0.754(4) 1.212(3) 0.078(12) Uiso 1 1 d D

loop_
_atom_site_aniso_label
_atom_site_aniso_U_11
_atom_site_aniso_U_22
_atom_site_aniso_U_33
_atom_site_aniso_U_23
_atom_site_aniso_U_13
_atom_site_aniso_U_12
C1 0.0573(17) 0.0355(13) 0.0281(13) -0.0037(10) -0.0007(11) -0.0050(12)
C2 0.0568(18) 0.0452(16) 0.0357(15) -0.0080(12) 0.0018(12) -0.0012(13)
C3 0.0521(18) 0.066(2) 0.0294(15) -0.0034(13) 0.0063(12) -0.0198(15)
C4 0.0554(17) 0.0447(14) 0.0260(13) -0.0021(10) -0.0005(11) -0.0236(12)
C5 0.0402(14) 0.0359(13) 0.0254(12) -0.0021(9) -0.0034(10) -0.0160(11)
C6 0.0519(16) 0.0312(12) 0.0294(13) 0.0035(9) -0.0056(11) -0.0148(11)
C7 0.0488(15) 0.0280(12) 0.0313(13) -0.0032(9) -0.0012(11) -0.0109(11)
C8 0.0361(13) 0.0323(12) 0.0278(12) -0.0012(9) -0.0033(10) -0.0174(10)
C9 0.0398(14) 0.0290(12) 0.0267(13) -0.0016(9) -0.0030(10) -0.0121(11)
C10 0.0437(14) 0.0306(12) 0.0258(12) 0.0005(9) -0.0052(10) -0.0147(11)
C11 0.086(2) 0.0318(13) 0.0319(14) 0.0001(10) 0.0003(13) -0.0249(14)
C12 0.0664(18) 0.0338(13) 0.0296(13) 0.0016(10) -0.0011(12) -0.0255(13)
C13 0.0346(13) 0.0351(13) 0.0287(12) -0.0020(9) -0.0029(9) -0.0180(10)
C14 0.0363(13) 0.0317(12) 0.0252(12) -0.0029(9) -0.0013(9) -0.0157(10)
C15 0.0443(15) 0.0313(12) 0.0349(14) -0.0053(10) -0.0009(11) -0.0127(11)
C16 0.0477(16) 0.0347(13) 0.0367(15) -0.0087(11) 0.0006(11) -0.0118(12)
C17 0.0355(14) 0.0449(14) 0.0307(13) -0.0050(10) 0.0019(10) -0.0155(11)
C18 0.0403(14) 0.0364(12) 0.0268(12) -0.0008(9) 0.0010(10) -0.0193(11)
C19 0.0411(14) 0.0435(14) 0.0330(14) 0.0019(10) -0.0010(10) -0.0140(12)
C20 0.0505(16) 0.0502(15) 0.0310(13) 0.0012(11) -0.0079(11) -0.0204(13)
C21 0.071(2) 0.0561(16) 0.0292(13) -0.0052(11) -0.0086(12) -0.0288(15)
C22 0.0520(17) 0.0458(15) 0.0331(15) -0.0078(11) 0.0045(12) -0.0147(13)
C23 0.084(2) 0.069(2) 0.0370(16) -0.0030(13) 0.0046(15) -0.0478(18)
C24 0.0668(19) 0.0478(15) 0.0297(14) 0.0033(11) -0.0112(12) -0.0221(14)
C25 0.0702(19) 0.0533(16) 0.0383(15) -0.0081(12) -0.0059(13) -0.0374(15)
C26 0.0413(15) 0.0633(18) 0.0343(14) -0.0050(12) -0.0046(11) -0.0256(14)
C27 0.0476(15) 0.0504(15) 0.0329(13) -0.0021(11) -0.0060(11) -0.0300(12)
C28 0.0424(16) 0.073(2) 0.0488(18) 0.0014(14) -0.0022(12) -0.0242(15)
C29 0.062(2) 0.079(2) 0.0466(18) 0.0131(15) -0.0190(15) -0.0256(18)
C30 0.0589(18) 0.0506(16) 0.0284(14) -0.0002(11) 0.0025(12) -0.0230(13)
O1 0.090(2) 0.0817(19) 0.0351(13) 0.0001(12) 0.0223(12) -0.0094(16)
O2 0.107(2) 0.0618(14) 0.0285(10) 0.0050(9) -0.0140(12) -0.0342(14)
O3 0.0523(12) 0.0634(13) 0.0354(10) 0.0054(8) 0.0036(8) -0.0276(10)
O4 0.0822(17) 0.0585(14) 0.0315(11) 0.0054(9) 0.0064(10) -0.0211(12)

loop_
_atom_type_symbol
_atom_type_description
_atom_type_scat_dispersion_real
_atom_type_scat_dispersion_imag
_atom_type_scat_source
C C 0.0033 0.0016 'International Tables Vol C Tables 4.2.6.8 and 6.1.1.4'
H H 0.0000 0.0000 'International Tables Vol C Tables 4.2.6.8 and 6.1.1.4'
O O 0.0106 0.0060 'International Tables Vol C Tables 4.2.6.8 and 6.1.1.4'

loop_
_geom_angle_atom_site_label_1
_geom_angle_atom_site_label_2
_geom_angle_atom_site_label_3
_geom_angle
C2 C1 C10 113.2(2)
C2 C1 H1A 108.9
C10 C1 H1A 108.9
C2 C1 H1B 108.9
C10 C1 H1B 108.9
H1A C1 H1B 107.7
C3 C2 C1 111.4(2)
C3 C2 H2A 109.3
C1 C2 H2A 109.3
C3 C2 H2B 109.3
C1 C2 H2B 109.3
H2A C2 H2B 108.0
O1 C3 C2 111.7(3)
O1 C3 C4 106.2(2)
C2 C3 C4 113.5(2)
O1 C3 H3 108.4
C2 C3 H3 108.4
C4 C3 H3 108.4
C23 C4 C24 108.9(2)
C23 C4 C3 107.5(3)
C24 C4 C3 110.6(2)
C23 C4 C5 108.8(2)
C24 C4 C5 113.1(2)
C3 C4 C5 107.8(2)
C6 C5 C10 110.6(2)
C6 C5 C4 114.0(2)
C10 C5 C4 117.85(18)
C6 C5 H5 104.2
C10 C5 H5 104.2
C4 C5 H5 104.2
C7 C6 C5 109.5(2)
C7 C6 H6A 109.8
C5 C6 H6A 109.8
C7 C6 H6B 109.8
C5 C6 H6B 109.8
H6A C6 H6B 108.2
C6 C7 C8 114.71(19)
C6 C7 H7A 108.6
C8 C7 H7A 108.6
C6 C7 H7B 108.6
C8 C7 H7B 108.6
H7A C7 H7B 107.6
C7 C8 C26 108.2(2)
C7 C8 C9 110.09(19)
C26 C8 C9 111.43(18)
C7 C8 C14 110.30(16)
C26 C8 C14 109.64(19)
C9 C8 C14 107.22(17)
C11 C9 C8 110.1(2)
C11 C9 C10 113.27(18)
C8 C9 C10 117.08(18)
C11 C9 H9 105.1
C8 C9 H9 105.1
C10 C9 H9 105.1
C1 C10 C25 108.3(2)
C1 C10 C5 107.7(2)
C25 C10 C5 113.5(2)
C1 C10 C9 107.95(19)
C25 C10 C9 113.5(2)
C5 C10 C9 105.66(17)
C12 C11 C9 113.8(2)
C12 C11 H11A 108.8
C9 C11 H11A 108.8
C12 C11 H11B 108.8
C9 C11 H11B 108.8
H11A C11 H11B 107.7
C13 C12 C11 126.3(2)
C13 C12 H12 116.9
C11 C12 H12 116.9
C12 C13 C18 118.9(2)
C12 C13 C14 120.3(2)
C18 C13 C14 120.69(18)
C13 C14 C27 106.6(2)
C13 C14 C15 112.48(19)
C27 C14 C15 106.46(19)
C13 C14 C8 108.96(17)
C27 C14 C8 112.11(18)
C15 C14 C8 110.22(19)
C16 C15 C14 113.0(2)
C16 C15 H15A 109.0
C14 C15 H15A 109.0
C16 C15 H15B 109.0
C14 C15 H15B 109.0
H15A C15 H15B 107.8
C15 C16 C17 112.1(2)
C15 C16 H16A 109.2
C17 C16 H16A 109.2
C15 C16 H16B 109.2
C17 C16 H16B 109.2
H16A C16 H16B 107.9
C28 C17 C16 110.2(2)
C28 C17 C22 108.3(2)
C16 C17 C22 112.1(2)
C28 C17 C18 109.3(2)
C16 C17 C18 109.6(2)
C22 C17 C18 107.3(2)
C13 C18 C19 112.32(19)
C13 C18 C17 113.5(2)
C19 C18 C17 112.6(2)
C13 C18 H18 105.9
C19 C18 H18 105.9
C17 C18 H18 105.9
C20 C19 C18 114.5(2)
C20 C19 H19A 108.6
C18 C19 H19A 108.6
C20 C19 H19B 108.6
C18 C19 H19B 108.6
H19A C19 H19B 107.6
C29 C20 C21 114.7(2)
C29 C20 C30 114.0(2)
C21 C20 C30 98.7(2)
C29 C20 C19 111.1(2)
C21 C20 C19 107.7(2)
C30 C20 C19 109.9(2)
C22 C21 C20 99.9(2)
C22 C21 H21A 111.8
C20 C21 H21A 111.8
C22 C21 H21B 111.8
C20 C21 H21B 111.8
H21A C21 H21B 109.5
O3 C22 C21 103.0(2)
O3 C22 C17 108.3(2)
C21 C22 C17 114.7(2)
O3 C22 H22 110.2
C21 C22 H22 110.2
C17 C22 H22 110.2
C4 C23 H23A 109.5
C4 C23 H23B 109.5
H23A C23 H23B 109.5
C4 C23 H23C 109.5
H23A C23 H23C 109.5
H23B C23 H23C 109.5
O2 C24 C4 113.0(3)
O2 C24 H24A 109.0
C4 C24 H24A 109.0
O2 C24 H24B 109.0
C4 C24 H24B 109.0
H24A C24 H24B 107.8
C10 C25 H25A 109.5
C10 C25 H25B 109.5
H25A C25 H25B 109.5
C10 C25 H25C 109.5
H25A C25 H25C 109.5
H25B C25 H25C 109.5
C8 C26 H26A 109.5
C8 C26 H26B 109.5
H26A C26 H26B 109.5
C8 C26 H26C 109.5
H26A C26 H26C 109.5
H26B C26 H26C 109.5
C14 C27 H27A 109.5
C14 C27 H27B 109.5
H27A C27 H27B 109.5
C14 C27 H27C 109.5
H27A C27 H27C 109.5
H27B C27 H27C 109.5
C17 C28 H28A 109.5
C17 C28 H28B 109.5
H28A C28 H28B 109.5
C17 C28 H28C 109.5
H28A C28 H28C 109.5
H28B C28 H28C 109.5
O3 C30 O4 107.3(2)
O3 C30 C20 105.9(2)
O4 C30 C20 112.7(2)
O3 C30 H30 110.3
O4 C30 H30 110.3
C20 C30 H30 110.3
C20 C29 H29A 109.5
C20 C29 H29B 109.5
H29A C29 H29B 109.5
C20 C29 H29C 109.5
H29A C29 H29C 109.5
H29B C29 H29C 109.5
C3 O1 H1 107(3)
C24 O2 H2 112(5)
C30 O3 C22 109.4(2)
C30 O4 H4 95(4)

loop_
_geom_bond_atom_site_label_1
_geom_bond_atom_site_label_2
_geom_bond_distance
C1 C2 1.524(4)
C1 C10 1.536(4)
C1 H1A 0.9700
C1 H1B 0.9700
C2 C3 1.499(4)
C2 H2A 0.9700
C2 H2B 0.9700
C3 O1 1.422(3)
C3 C4 1.547(4)
C3 H3 0.9800
C4 C23 1.534(4)
C4 C24 1.536(4)
C4 C5 1.561(3)
C5 C6 1.533(4)
C5 C10 1.552(3)
C5 H5 0.9800
C6 C7 1.527(3)
C6 H6A 0.9700
C6 H6B 0.9700
C7 C8 1.531(3)
C7 H7A 0.9700
C7 H7B 0.9700
C8 C26 1.538(4)
C8 C9 1.559(3)
C8 C14 1.596(3)
C9 C11 1.530(3)
C9 C10 1.575(3)
C9 H9 0.9800
C10 C25 1.543(4)
C11 C12 1.508(4)
C11 H11A 0.9700
C11 H11B 0.9700
C12 C13 1.319(3)
C12 H12 0.9300
C13 C18 1.525(3)
C13 C14 1.529(3)
C14 C27 1.544(4)
C14 C15 1.554(3)
C15 C16 1.531(3)
C15 H15A 0.9700
C15 H15B 0.9700
C16 C17 1.532(4)
C16 H16A 0.9700
C16 H16B 0.9700
C17 C28 1.516(4)
C17 C22 1.534(4)
C17 C18 1.551(3)
C18 C19 1.549(4)
C18 H18 0.9800
C19 C20 1.543(3)
C19 H19A 0.9700
C19 H19B 0.9700
C20 C29 1.519(4)
C20 C21 1.520(4)
C20 C30 1.532(4)
C21 C22 1.508(5)
C21 H21A 0.9700
C21 H21B 0.9700
C22 O3 1.442(4)
C22 H22 0.9800
C23 H23A 0.9600
C23 H23B 0.9600
C23 H23C 0.9600
C24 O2 1.430(3)
C24 H24A 0.9700
C24 H24B 0.9700
C25 H25A 0.9600
C25 H25B 0.9600
C25 H25C 0.9600
C26 H26A 0.9600
C26 H26B 0.9600
C26 H26C 0.9600
C27 H27A 0.9600
C27 H27B 0.9600
C27 H27C 0.9600
C28 H28A 0.9600
C28 H28B 0.9600
C28 H28C 0.9600
C29 H29A 0.9600
C29 H29B 0.9600
C29 H29C 0.9600
C30 O3 1.409(4)
C30 O4 1.411(3)
C30 H30 0.9800
O1 H1 0.810(19)
O2 H2 0.82(2)
O4 H4 0.84(2)

loop_
_geom_torsion_atom_site_label_1
_geom_torsion_atom_site_label_2
_geom_torsion_atom_site_label_3
_geom_torsion_atom_site_label_4
_geom_torsion
C10 C1 C2 C3 -58.6(3)
C1 C2 C3 O1 177.9(3)
C1 C2 C3 C4 57.8(3)
O1 C3 C4 C23 68.2(3)
C2 C3 C4 C23 -168.6(2)
O1 C3 C4 C24 -50.6(3)
C2 C3 C4 C24 72.6(3)
O1 C3 C4 C5 -174.7(2)
C2 C3 C4 C5 -51.5(3)
C23 C4 C5 C6 -61.9(3)
C24 C4 C5 C6 59.2(3)
C3 C4 C5 C6 -178.2(2)
C23 C4 C5 C10 166.0(3)
C24 C4 C5 C10 -72.9(3)
C3 C4 C5 C10 49.7(3)
C10 C5 C6 C7 -64.5(3)
C4 C5 C6 C7 160.0(2)
C5 C6 C7 C8 56.4(3)
C6 C7 C8 C26 75.8(3)
C6 C7 C8 C9 -46.1(3)
C6 C7 C8 C14 -164.3(2)
C7 C8 C9 C11 177.3(2)
C26 C8 C9 C11 57.3(3)
C14 C8 C9 C11 -62.7(2)
C7 C8 C9 C10 46.1(3)
C26 C8 C9 C10 -74.0(3)
C14 C8 C9 C10 166.07(19)
C2 C1 C10 C25 -70.6(3)
C2 C1 C10 C5 52.5(3)
C2 C1 C10 C9 166.2(2)
C6 C5 C10 C1 176.0(2)
C4 C5 C10 C1 -50.4(3)
C6 C5 C10 C25 -64.2(3)
C4 C5 C10 C25 69.4(3)
C6 C5 C10 C9 60.8(2)
C4 C5 C10 C9 -165.6(2)
C11 C9 C10 C1 62.1(3)
C8 C9 C10 C1 -168.1(2)
C11 C9 C10 C25 -57.9(3)
C8 C9 C10 C25 71.9(3)
C11 C9 C10 C5 177.1(2)
C8 C9 C10 C5 -53.1(3)
C8 C9 C11 C12 36.4(3)
C10 C9 C11 C12 169.7(2)
C9 C11 C12 C13 -5.9(5)
C11 C12 C13 C18 178.7(3)
C11 C12 C13 C14 2.9(4)
C12 C13 C14 C27 91.6(3)
C18 C13 C14 C27 -84.2(2)
C12 C13 C14 C15 -152.1(3)
C18 C13 C14 C15 32.1(3)
C12 C13 C14 C8 -29.6(3)
C18 C13 C14 C8 154.7(2)
C7 C8 C14 C13 178.3(2)
C26 C8 C14 C13 -62.7(2)
C9 C8 C14 C13 58.4(2)
C7 C8 C14 C27 60.6(2)
C26 C8 C14 C27 179.6(2)
C9 C8 C14 C27 -59.3(2)
C7 C8 C14 C15 -57.8(2)
C26 C8 C14 C15 61.2(2)
C9 C8 C14 C15 -177.7(2)
C13 C14 C15 C16 -41.5(3)
C27 C14 C15 C16 74.9(3)
C8 C14 C15 C16 -163.3(2)
C14 C15 C16 C17 58.1(3)
C15 C16 C17 C28 59.8(3)
C15 C16 C17 C22 -179.5(2)
C15 C16 C17 C18 -60.5(3)
C12 C13 C18 C19 -83.0(3)
C14 C13 C18 C19 92.8(3)
C12 C13 C18 C17 147.9(3)
C14 C13 C18 C17 -36.3(3)
C28 C17 C18 C13 -72.7(3)
C16 C17 C18 C13 48.2(3)
C22 C17 C18 C13 170.2(2)
C28 C17 C18 C19 158.3(2)
C16 C17 C18 C19 -80.8(3)
C22 C17 C18 C19 41.2(3)
C13 C18 C19 C20 -173.6(2)
C17 C18 C19 C20 -44.0(3)
C18 C19 C20 C29 -174.6(2)
C18 C19 C20 C21 59.1(3)
C18 C19 C20 C30 -47.5(3)
C29 C20 C21 C22 167.5(2)
C30 C20 C21 C22 45.9(2)
C19 C20 C21 C22 -68.3(3)
C20 C21 C22 O3 -42.9(2)
C20 C21 C22 C17 74.6(3)
C28 C17 C22 O3 -64.4(3)
C16 C17 C22 O3 173.7(2)
C18 C17 C22 O3 53.4(3)
C28 C17 C22 C21 -178.8(3)
C16 C17 C22 C21 59.3(3)
C18 C17 C22 C21 -61.0(3)
C23 C4 C24 O2 -46.1(3)
C3 C4 C24 O2 71.8(3)
C5 C4 C24 O2 -167.2(2)
C29 C20 C30 O3 -156.1(2)
C21 C20 C30 O3 -34.1(2)
C19 C20 C30 O3 78.5(3)
C29 C20 C30 O4 -39.1(3)
C21 C20 C30 O4 82.9(3)
C19 C20 C30 O4 -164.6(2)
O4 C30 O3 C22 -112.7(2)
C20 C30 O3 C22 7.9(3)
C21 C22 O3 C30 22.1(3)
C17 C22 O3 C30 -99.8(2)
